data_7027445
loop_
_publ_author_name
'Patra, Apurba Kumar'
'Ray, Manabendra'
'Mukherjee, Rabindranath'

_publ_contact_author
;
     ? name             Prof. R. Mukherjee
     ? institute        Indian Institute of Technology Kanpur
     ? department       Department of Chemistry
     ? address          208 016
     ? city             Kanpur
     ? country          India
;
_publ_section_title
;
 Synthesis, crystal structure and properties of trigonal bipyramidal
 [M(L5)2(H2O)]&#x00B7;H2O complexes [M&#x2005;=&#x2005;cobalt(II)
 (S&#x2005;=&#x2005;3/2) or copper(II) (S&#x2005;=&#x2005;1/2);
 HL5&#x2005;=&#x2005;N-(2-chloro-6-methylphenyl)pyridine-2-carboxamide]
;
_journal_issue 15
_journal_name_full 'Journal of the Chemical Society, Dalton Transactions'
_journal_page_first 2461
_journal_paper_doi 10.1039/a902851j
_journal_year 1999
_chemical_compound_source 'Synthesized in the laboratory'
_chemical_formula_analytical 'C26 H24 N4 O4 Cl2 Cu'
_chemical_formula_moiety '((C26 H22 N4 O3 Cl2(2-) Cu(2+))(2H O)'
_chemical_formula_structural '[(C13 H10 N2 O Cl)(C13 H10 N2 O Cl) Cu(2H O)](2H O)'
_chemical_formula_sum 'C26 H24 Cl2 Cu N4 O4'
_chemical_formula_weight 590.5
_chemical_melting_point 'Decomposed above 280 degree celcius'
_space_group_IT_number 61
_symmetry_cell_setting orthorhombic
_symmetry_space_group_name_Hall '-P 2ac 2ab'
_symmetry_space_group_name_H-M 'P b c a'
_atom_sites_solution_hydrogens 'Positions calculated'
_atom_sites_solution_primary 'Cu,N atoms'
_atom_sites_solution_secondary 'Rest non hydrogen atoms'
_cell_angle_alpha 90.00(3)
_cell_angle_beta 90.00(3)
_cell_angle_gamma 90.00(3)
_cell_formula_units_Z 8
_cell_length_a 21.139(7)
_cell_length_b 15.858(6)
_cell_length_c 15.665(6)
_cell_measurement_reflns_used 25
_cell_measurement_temperature 293
_cell_measurement_theta_max 23.86
_cell_measurement_theta_min 8.98
_cell_volume 5251(3)
_computing_data_collection 'CAD4mach- PC Version     '
_computing_data_reduction xtal_DIFDAT_SORTRF_ADDREF_ABSORB
_computing_molecular_graphics xtal
_computing_publication_material xtal_BONDLA_CIFIO
_computing_structure_refinement xtal_CRYLSQ
_computing_structure_solution xtal_SIMPEL
_diffrn_ambient_temperature 293
_diffrn_measurement_device 'CAD4 Mach   '
_diffrn_measurement_method theta-2theta
_diffrn_radiation_detector 'proportional counter     '
_diffrn_radiation_monochromator Graphite
_diffrn_radiation_source 'Sealed xray_tube  '
_diffrn_radiation_type 'Mo K-alpha      '
_diffrn_radiation_wavelength 0.71073
_diffrn_reflns_av_R_equivalents .032
_diffrn_reflns_av_sigmaI/netI .038
_diffrn_reflns_limit_h_max 18
_diffrn_reflns_limit_h_min 0
_diffrn_reflns_limit_k_max 18
_diffrn_reflns_limit_k_min 0
_diffrn_reflns_limit_l_max 25
_diffrn_reflns_limit_l_min -25
_diffrn_reflns_number 9967
_diffrn_reflns_reduction_process No_monochr_Lp_applied
_diffrn_reflns_theta_max 25.24
_diffrn_reflns_theta_min 1.93
_diffrn_standards_decay_% 0.46%
_diffrn_standards_interval_time 'every hour '
_diffrn_standards_number three
_exptl_absorpt_coefficient_mu 1.08/mm
_exptl_absorpt_correction_T_max 0.7417
_exptl_absorpt_correction_T_min 0.7400
_exptl_absorpt_correction_type analytical
_exptl_crystal_colour Green
_exptl_crystal_density_diffrn 1.495
_exptl_crystal_density_meas 1.510
_exptl_crystal_density_method Flotation
_exptl_crystal_description 'Rectangular parallelopiped   '
_exptl_crystal_F_000 2423.53
_exptl_crystal_preparation 'Slow evaporation of methanol/water(1:1) solution of the complex'
_exptl_crystal_size_max 0.2
_exptl_crystal_size_mid 0.2
_exptl_crystal_size_min 0.1
_refine_diff_density_max .824
_refine_diff_density_min -.685
_refine_ls_abs_structure_details none
_refine_ls_abs_structure_Flack 0
_refine_ls_extinction_coef .00000
_refine_ls_extinction_method none
_refine_ls_goodness_of_fit_all 2.569
_refine_ls_goodness_of_fit_obs 3.023
_refine_ls_hydrogen_treatment no
_refine_ls_matrix_type full
_refine_ls_number_constraints 0
_refine_ls_number_parameters 230
_refine_ls_number_reflns 2771
_refine_ls_number_restraints 0
_refine_ls_R_factor_all .097
_refine_ls_R_factor_obs .056
_refine_ls_shift/esd_max 0.2873x10-3
_refine_ls_shift/esd_mean 0.3081x10-4
_refine_ls_structure_factor_coef F
_refine_ls_weighting_scheme sigma
_refine_ls_wR_factor_all .06
_refine_ls_wR_factor_obs .054
_reflns_d_resolution_high .833
_reflns_d_resolution_low 10.57
_reflns_limit_h_max 25
_reflns_limit_h_min 0
_reflns_limit_k_max 0
_reflns_limit_k_min -18
_reflns_limit_l_max 18
_reflns_limit_l_min 0
_reflns_number_observed 2779
_reflns_number_total 4618
_reflns_observed_criterion ' refl_observed_if_Inet_>_.000_sigma(Inet)'
_cod_data_source_file 902851jsup1.cif
_cod_data_source_block cu
_cod_original_cell_volume 5251.26(3)
_cod_original_sg_symbol_Hall -P_2ac_2ab
_cod_original_sg_symbol_H-M Pbca
_cod_original_formula_sum 'C26 H24 N4 O4 Cl2 Cu'
_cod_database_code 7027445

loop_
_symmetry_equiv_pos_as_xyz
+x,+y,+z
1/2-x,-y,1/2+z
1/2+x,1/2-y,-z
-x,1/2+y,1/2-z
-x,-y,-z
1/2+x,+y,1/2-z
1/2-x,1/2+y,+z
+x,1/2-y,1/2+z

loop_
_atom_site_aniso_label
_atom_site_aniso_U_11
_atom_site_aniso_U_22
_atom_site_aniso_U_33
_atom_site_aniso_U_12
_atom_site_aniso_U_13
_atom_site_aniso_U_23
Cu .0402(4) .0468(4) .0287(4) .0029(4) -.0017(4) -.0069(4)
N1 .034(3) .055(3) .023(3) .005(3) .002(2) -.005(2)
N2 .036(3) .039(3) .037(3) -.002(2) -.002(3) -.002(3)
N3 .036(3) .037(3) .032(3) .001(3) -.001(2) -.002(3)
N4 .033(3) .040(3) .028(3) .005(2) -.002(2) -.004(2)
O1w .079(3) .052(3) .035(3) -.011(3) .014(3) .006(2)
O1 .050(3) .055(3) .054(3) -.014(2) .002(3) -.009(2)
O2 .065(3) .081(3) .020(2) .016(3) -.008(2) -.003(2)
Cl1 .077(5) .094(4) .041(4) .015(3) .005(3) .017(3)
Cl11 .098(6) .089(6) .070(5) .011(5) .013(5) .039(4)
Cl2 .077(3) .052(3) .099(5) -.011(2) .007(4) .018(3)
Cl21 .067(5) .089(7) .066(6) -.012(4) -.020(5) .003(5)
O2w .088(5) .097(5) .203(7) .034(4) .062(5) .069(5)

loop_
_atom_site_label
_atom_site_fract_x
_atom_site_fract_y
_atom_site_fract_z
_atom_site_U_iso_or_equiv
_atom_site_thermal_displace_type
Cu .62702(3) .70525(5) .32413(4) .0386(4) Uani
N1 .6646(2) .6166(3) .2496(3) .037(3) Uani
N2 .5460(2) .6546(3) .2787(3) .037(3) Uani
N3 .5882(2) .7905(3) .4017(3) .035(3) Uani
N4 .6835(2) .6863(3) .4238(3) .034(3) Uani
O1w .6623(2) .8076(3) .2350(3) .055(3) Uani
O1 .5123(2) .5266(3) .2219(3) .053(3) Uani
O2 .6903(2) .7182(3) .5655(2) .055(3) Uani
Cl1 .4815(7) .7796(8) .1669(7) .071(4) Uani
Cl11 .5039(4) .5911(5) .4435(5) .086(6) Uani
Cl2 .6599(3) .4982(3) .4376(4) .076(3) Uani
Cl21 .8047(6) .7729(8) .4184(7) .074(6) Uani
C1 .7247(3) .6063(4) .2287(4) .049(2) Uiso
C2 .7459(3) .5373(4) .1826(4) .061(2) Uiso
C3 .7028(3) .4774(4) .1580(5) .062(2) Uiso
C4 .6399(3) .4876(4) .1790(4) .054(2) Uiso
C5 .6211(3) .5588(4) .2233(4) .038(1) Uiso
C6 .5538(3) .5793(4) .2431(4) .036(2) Uiso
C7 .4840(3) .6789(4) .3024(4) .040(2) Uiso
C8 .4491(3) .7380(4) .2572(4) .043(2) Uiso
C9 .3903(3) .7647(4) .2822(5) .058(2) Uiso
C10 .3646(4) .7326(5) .3575(5) .069(2) Uiso
C11 .3981(4) .6770(5) .4043(5) .069(2) Uiso
C12 .4574(4) .6491(4) .3786(5) .061(2) Uiso
C14 .5412(3) .8449(4) .3858(4) .042(2) Uiso
C15 .5116(3) .8904(4) .4488(4) .045(2) Uiso
C16 .5325(3) .8814(4) .5296(4) .048(2) Uiso
C17 .5829(3) .8283(4) .5466(4) .044(2) Uiso
C18 .6101(3) .7833(3) .4816(4) .035(1) Uiso
C19 .6656(3) .7253(4) .4944(4) .040(2) Uiso
C20 .7374(3) .6344(4) .4284(4) .037(2) Uiso
C21 .7977(3) .6712(4) .4210(4) .046(2) Uiso
C22 .8508(3) .6200(5) .4197(5) .069(2) Uiso
C23 .8443(4) .5331(5) .4259(5) .082(3) Uiso
C24 .7867(4) .4956(5) .4316(5) .073(2) Uiso
C25 .7327(3) .5459(4) .4342(4) .054(2) Uiso
O2w .6014(3) .9667(3) .2229(5) .129(6) Uani
C131 .476(3) .781(3) .180(3) .036(9) Uiso
C132 .488(1) .571(1) .426(2) .036(5) Uiso
C261 .661(2) .508(3) .470(2) .05(1) Uiso
C262 .798(1) .782(1) .396(1) .038(5) Uiso
H1 .75579 .64867 .24756 .10000 Uiso
H2 .79074 .53237 .16482 .10000 Uiso
H3 .71704 .42733 .12616 .10000 Uiso
H4 .60798 .44507 .16146 .10000 Uiso
H9 .36587 .80539 .24863 .10000 Uiso
H10 .32312 .75045 .37781 .10000 Uiso
H11 .37902 .65426 .45682 .10000 Uiso
H14 .52764 .85215 .32690 .10000 Uiso
H15 .47767 .92963 .43501 .10000 Uiso
H16 .51114 .91048 .57602 .10000 Uiso
H17 .60021 .82337 .60454 .10000 Uiso
H22 .89290 .64650 .41599 .10000 Uiso
H23 .88279 .49744 .42298 .10000 Uiso
H24 .78261 .43357 .43451 .10000 Uiso

loop_
_atom_type_symbol
_atom_type_oxidation_number
_atom_type_number_in_cell
_atom_type_scat_dispersion_real
_atom_type_scat_dispersion_imag
_atom_type_scat_source
c 0 208 .002 .002 Int._Tables_Vol_IV_Tables_2.2B_and_2.3.1
h 0 192 0 0 Int._Tables_Vol_IV_Tables_2.2B_and_2.3.1
n 0 32 .004 .003 Int._Tables_Vol_IV_Tables_2.2B_and_2.3.1
o 0 32 .008 .006 Int._Tables_Vol_IV_Tables_2.2B_and_2.3.1
Cl 0 16 .132 .159 Int._Tables_Vol_IV_Tables_2.2B_and_2.3.1
Cu 0 8 .263 1.266 Int._Tables_Vol_IV_Tables_2.2B_and_2.3.1

loop_
_geom_angle_atom_site_label_1
_geom_angle_atom_site_label_2
_geom_angle_atom_site_label_3
_geom_angle
N1 Cu O1w 90.8(2)
N2 Cu O1w 110.3(2)
N3 Cu O1w 91.4(2)
N4 Cu O1w 113.2(2)
N1 Cu N2 81.5(2)
N1 Cu N3 177.8(2)
N1 Cu N4 96.5(2)
N2 Cu N3 97.8(2)
N2 Cu N4 136.5(2)
N3 Cu N4 82.6(2)
Cu N1 C1 128.0(4)
Cu N1 C5 112.4(4)
C1 N1 C5 119.5(5)
Cu N2 C6 113.6(4)
Cu N2 C7 125.7(4)
C6 N2 C7 118.0(5)
Cu N3 C14 129.0(4)
Cu N3 C18 111.7(4)
C14 N3 C18 119.0(5)
Cu N4 C19 114.4(4)
Cu N4 C20 127.9(4)
C19 N4 C20 117.6(5)
C8 Cl1 C131 27(12)
C12 Cl11 C132 70(3)
C25 Cl2 C261 82(5)
C21 Cl21 C262 110(4)
N1 C1 C2 122.4(6)
N1 C1 H1 118.8(6)
C2 C1 H1 118.7(6)
C1 C2 C3 118.7(7)
C1 C2 H2 121.1(7)
C3 C2 H2 120.1(7)
C2 C3 C4 119.5(6)
C2 C3 H3 119.9(7)
C4 C3 H3 120.6(7)
C3 C4 C5 119.4(6)
C3 C4 H4 120.6(6)
C5 C4 H4 119.9(6)
N1 C5 C4 120.4(6)
N1 C5 C6 115.8(5)
C4 C5 C6 123.7(5)
N2 C6 O1 128.6(6)
N2 C6 C5 113.7(5)
O1 C6 C5 117.7(5)
N2 C7 C8 122.9(5)
N2 C7 C12 120.2(6)
C8 C7 C12 116.6(6)
Cl1 C8 C7 118.0(7)
Cl1 C8 C9 118.9(7)
Cl1 C8 C131 4(2)
C7 C8 C9 123.1(6)
C7 C8 C131 121(2)
C9 C8 C131 116(2)
C8 C9 C10 118.8(6)
C8 C9 H9 121.9(7)
C10 C9 H9 119.3(7)
C9 C10 C11 119.6(7)
C9 C10 H10 121.4(7)
C11 C10 H10 119.0(8)
C10 C11 C12 121.7(7)
C10 C11 H11 118.6(7)
C12 C11 H11 119.7(7)
Cl11 C12 C7 117.6(6)
Cl11 C12 C11 121.6(6)
Cl11 C12 C132 18.4(9)
C7 C12 C11 120.1(7)
C7 C12 C132 120(1)
C11 C12 C132 119(1)
N3 C14 C15 122.9(6)
N3 C14 H14 118.1(6)
C15 C14 H14 119.1(6)
C14 C15 C16 118.0(6)
C14 C15 H15 120.7(6)
C16 C15 H15 121.2(6)
C15 C16 C17 119.9(6)
C15 C16 H16 119.9(6)
C17 C16 H16 120.2(6)
C16 C17 C18 119.8(6)
C16 C17 H17 120.9(6)
C18 C17 H17 119.3(6)
N3 C18 C17 120.4(5)
N3 C18 C19 116.5(5)
C17 C18 C19 123.1(5)
N4 C19 O2 126.1(6)
N4 C19 C18 113.5(5)
O2 C19 C18 120.4(5)
N4 C20 C21 119.1(5)
N4 C20 C25 121.9(5)
C21 C20 C25 118.9(5)
Cl21 C21 C20 120.0(6)
Cl21 C21 C22 120.6(7)
C20 C21 C22 119.4(6)
C21 C22 C23 120.1(7)
C21 C22 H22 118.9(7)
C23 C22 H22 121.0(7)
C22 C23 C24 121.8(7)
C22 C23 H23 118.8(8)
C24 C23 H23 119.3(8)
C23 C24 C25 119.1(7)
C23 C24 H24 121.2(8)
C25 C24 H24 119.7(7)
Cl2 C25 C20 120.3(5)
Cl2 C25 C24 118.9(6)
Cl2 C25 C261 18(1)
C20 C25 C24 120.6(6)
C20 C25 C261 116(1)
C24 C25 C261 122(1)
Cl1 C131 C8 148(14)
Cl11 C132 C12 92(3)
Cl2 C261 C25 80(5)

loop_
_geom_bond_atom_site_label_1
_geom_bond_atom_site_label_2
_geom_bond_distance
Cu O1w 2.266(4)
O1w O2w 2.839(7)
C25 C262 4.03(2)
C21 C262 1.80(2)
Cu N1 1.993(5)
Cu N2 2.022(5)
Cu N3 1.994(5)
Cu N4 1.989(5)
N1 C1 1.322(8)
N1 C5 1.362(8)
N2 C6 1.327(8)
N2 C7 1.414(8)
N3 C14 1.339(8)
N3 C18 1.340(7)
N4 C19 1.324(8)
N4 C20 1.406(7)
O1 C6 1.256(7)
O2 C19 1.235(7)
Cl1 C8 1.70(1)
Cl1 C131 .23(5)
Cl11 C12 1.69(1)
Cl11 C132 .53(2)
Cl2 C25 1.715(9)
Cl2 C261 .53(3)
Cl21 C21 1.62(1)
Cl21 C262 .40(2)
C1 C2 1.39(1)
C1 H1 .985(7)
C2 C3 1.37(1)
C2 H2 .992(7)
C3 C4 1.38(1)
C3 H3 .985(7)
C4 C5 1.384(9)
C4 H4 .992(6)
C5 C6 1.492(9)
C7 C8 1.388(9)
C7 C12 1.40(1)
C8 C9 1.369(9)
C8 C131 1.50(5)
C9 C10 1.39(1)
C9 H9 .980(7)
C10 C11 1.35(1)
C10 H10 .976(8)
C11 C12 1.39(1)
C11 H11 .985(8)
C12 C132 1.58(2)
C14 C15 1.373(9)
C14 H14 .973(6)
C15 C16 1.348(9)
C15 H15 .974(6)
C16 C17 1.384(9)
C16 H16 .973(6)
C17 C18 1.370(8)
C17 H17 .981(6)
C18 C19 1.504(8)
C20 C21 1.407(9)
C20 C25 1.409(9)
C21 C22 1.39(1)
C22 C23 1.39(1)
C22 H22 .986(7)
C23 C24 1.36(1)
C23 H23 .992(8)
C24 C25 1.39(1)
C24 H24 .989(8)
C25 C261 1.72(4)

loop_
_geom_torsion_atom_site_label_1
_geom_torsion_atom_site_label_2
_geom_torsion_atom_site_label_3
_geom_torsion_atom_site_label_4
_geom_torsion
N2 Cu N1 C1 170.8(5)
N2 Cu N1 C5 -13.3(4)
N3 Cu N1 C1 -120(5)
N3 Cu N1 C5 56(5)
N4 Cu N1 C1 -53.0(5)
N4 Cu N1 C5 122.9(4)
N1 Cu N2 C6 16.2(4)
N1 Cu N2 C7 177.2(5)
N3 Cu N2 C6 -161.7(4)
N3 Cu N2 C7 -.7(5)
N4 Cu N2 C6 -74.2(5)
N4 Cu N2 C7 86.7(5)
N1 Cu N3 C14 -116(5)
N1 Cu N3 C18 57(5)
N2 Cu N3 C14 -47.2(5)
N2 Cu N3 C18 125.8(4)
N4 Cu N3 C14 176.7(5)
N4 Cu N3 C18 -10.3(4)
N1 Cu N4 C19 -168.7(4)
N1 Cu N4 C20 8.2(5)
N2 Cu N4 C19 -84.3(5)
N2 Cu N4 C20 92.7(5)
N3 Cu N4 C19 9.2(4)
N3 Cu N4 C20 -173.8(5)
Cu N1 C1 C2 173.8(5)
Cu N1 C1 H1 -4.9(9)
C5 N1 C1 C2 -1.9(9)
C5 N1 C1 H1 179.4(6)
Cu N1 C5 C4 -172.8(5)
Cu N1 C5 C6 8.9(6)
C1 N1 C5 C4 3.5(9)
C1 N1 C5 C6 -174.8(5)
Cu N2 C6 O1 167.5(5)
Cu N2 C6 C5 -15.5(6)
C7 N2 C6 O1 4.9(9)
C7 N2 C6 C5 -178.1(5)
Cu N2 C7 C8 93.8(7)
Cu N2 C7 C12 -80.2(7)
C6 N2 C7 C8 -106.0(7)
C6 N2 C7 C12 80.0(8)
Cu N3 C14 C15 168.6(5)
Cu N3 C14 H14 -11.4(9)
C18 N3 C14 C15 -4.0(9)
C18 N3 C14 H14 176.0(5)
Cu N3 C18 C17 -171.0(4)
Cu N3 C18 C19 9.9(6)
C14 N3 C18 C17 2.8(8)
C14 N3 C18 C19 -176.3(5)
Cu N4 C19 O2 174.4(5)
Cu N4 C19 C18 -6.3(6)
C20 N4 C19 O2 -2.9(9)
C20 N4 C19 C18 176.4(5)
Cu N4 C20 C21 99.9(6)
Cu N4 C20 C25 -75.7(7)
C19 N4 C20 C21 -83.2(7)
C19 N4 C20 C25 101.2(7)
C131 Cl1 C8 C7 -130(28)
C131 Cl1 C8 C9 49(28)
C131 Cl1 C8 C131 0(39)
C8 Cl1 C131 C8 -.0(6)
C132 Cl11 C12 C7 -103(3)
C132 Cl11 C12 C11 86(3)
C132 Cl11 C12 C132 0(4)
C12 Cl11 C132 C12 .0(4)
C261 Cl2 C25 C20 -79(5)
C261 Cl2 C25 C24 105(5)
C261 Cl2 C25 C261 0(6)
C25 Cl2 C261 C25 .0(3)
C262 Cl21 C21 C20 -72(4)
C262 Cl21 C21 C22 111(4)
N1 C1 C2 C3 0(1)
N1 C1 C2 H2 176.6(6)
H1 C1 C2 C3 178.6(6)
H1 C1 C2 H2 -5(1)
C1 C2 C3 C4 0(1)
C1 C2 C3 H3 -178.8(7)
H2 C2 C3 C4 -176.3(7)
H2 C2 C3 H3 4(1)
C2 C3 C4 C5 1(1)
C2 C3 C4 H4 179.6(7)
H3 C3 C4 C5 -179.5(6)
H3 C3 C4 H4 -1(1)
C3 C4 C5 N1 -3(1)
C3 C4 C5 C6 175.0(6)
H4 C4 C5 N1 178.3(6)
H4 C4 C5 C6 -3(1)
N1 C5 C6 N2 4.5(8)
N1 C5 C6 O1 -178.2(5)
C4 C5 C6 N2 -173.8(6)
C4 C5 C6 O1 3.6(9)
N2 C7 C8 Cl1 3(1)
N2 C7 C8 C9 -176.7(6)
N2 C7 C8 C131 -1(2)
C12 C7 C8 Cl1 176.9(7)
C12 C7 C8 C9 -2.5(9)
C12 C7 C8 C131 173(2)
N2 C7 C12 Cl11 5.1(9)
N2 C7 C12 C11 176.1(6)
N2 C7 C12 C132 -16(1)
C8 C7 C12 Cl11 -169.2(6)
C8 C7 C12 C11 2(1)
C8 C7 C12 C132 170(1)
Cl1 C8 C9 C10 -178.0(7)
Cl1 C8 C9 H9 2(1)
C7 C8 C9 C10 1(1)
C7 C8 C9 H9 -178.3(6)
C131 C8 C9 C10 -175(2)
C131 C8 C9 H9 6(2)
Cl1 C8 C131 Cl1 0(9)
C7 C8 C131 Cl1 52(29)
C9 C8 C131 Cl1 -132(28)
C8 C9 C10 C11 0(1)
C8 C9 C10 H10 179.4(7)
H9 C9 C10 C11 -179.6(7)
H9 C9 C10 H10 0(1)
C9 C10 C11 C12 -1(1)
C9 C10 C11 H11 -179.0(7)
H10 C10 C11 C12 179.8(7)
H10 C10 C11 H11 2(1)
C10 C11 C12 Cl11 170.8(7)
C10 C11 C12 C7 0(1)
C10 C11 C12 C132 -168(1)
H11 C11 C12 Cl11 -12(1)
H11 C11 C12 C7 177.8(7)
H11 C11 C12 C132 9(1)
Cl11 C12 C132 Cl11 0(1)
C7 C12 C132 Cl11 87(3)
C11 C12 C132 Cl11 -104(3)
N3 C14 C15 C16 2.1(9)
N3 C14 C15 H15 179.7(6)
H14 C14 C15 C16 -177.9(6)
H14 C14 C15 H15 0(1)
C14 C15 C16 C17 .8(9)
C14 C15 C16 H16 -176.8(6)
H15 C15 C16 C17 -176.8(6)
H15 C15 C16 H16 6(1)
C15 C16 C17 C18 -1.9(9)
C15 C16 C17 H17 176.6(6)
H16 C16 C17 C18 175.7(6)
H16 C16 C17 H17 -6(1)
C16 C17 C18 N3 -.0(9)
C16 C17 C18 C19 179.1(6)
H17 C17 C18 N3 -178.5(5)
H17 C17 C18 C19 .5(9)
N3 C18 C19 N4 -2.6(7)
N3 C18 C19 O2 176.7(5)
C17 C18 C19 N4 178.3(5)
C17 C18 C19 O2 -2.3(9)
N4 C20 C21 Cl21 7.0(9)
N4 C20 C21 C22 -175.7(6)
C25 C20 C21 Cl21 -177.3(7)
C25 C20 C21 C22 .1(9)
N4 C20 C25 Cl2 -.9(9)
N4 C20 C25 C24 174.7(6)
N4 C20 C25 C261 -20(1)
C21 C20 C25 Cl2 -176.5(5)
C21 C20 C25 C24 0(1)
C21 C20 C25 C261 164(1)
Cl21 C21 C22 C23 177.0(7)
Cl21 C21 C22 H22 -1(1)
C20 C21 C22 C23 0(1)
C20 C21 C22 H22 -178.5(7)
C21 C22 C23 C24 2(1)
C21 C22 C23 H23 178.1(7)
H22 C22 C23 C24 179.6(8)
H22 C22 C23 H23 -4(1)
C22 C23 C24 C25 -2(1)
C22 C23 C24 H24 178.4(8)
H23 C23 C24 C25 -178.9(8)
H23 C23 C24 H24 2(1)
C23 C24 C25 Cl2 177.7(7)
C23 C24 C25 C20 2(1)
C23 C24 C25 C261 -162(1)
H24 C24 C25 Cl2 -3(1)
H24 C24 C25 C20 -178.7(7)
H24 C24 C25 C261 17(2)
Cl2 C25 C261 Cl2 -.0(8)
C20 C25 C261 Cl2 110(4)
C24 C25 C261 Cl2 -85(4)

loop_
_reflns_scale_meas_F
4.1465
